data_4518669
loop_
_publ_author_name
'Khake, Shrikant M.'
'Yamazaki, Ken'
'Ano, Yusuke'
'Chatani, Naoto'

_publ_section_title
;
 Iridium(III)-Catalyzed Branch-Selective C--H Alkenylation of Aniline
 Derivatives with Alkenes
;
_journal_name_full 'ACS Catalysis'
_journal_page_first 5463
_journal_page_last 5471
_journal_paper_doi 10.1021/acscatal.1c00714
_journal_year 2021
_chemical_formula_moiety 'C21 H23 N3 Si'
_chemical_formula_sum 'C21 H23 N3 Si'
_chemical_formula_weight 345.52
_space_group_crystal_system monoclinic
_space_group_IT_number 14
_space_group_name_Hall '-P 2ybc'
_space_group_name_H-M_alt 'P 1 21/c 1'
_atom_sites_solution_hydrogens geom
_atom_sites_solution_primary direct
_atom_sites_solution_secondary difmap
_cell_angle_alpha 90.0000
_cell_angle_beta 109.204(4)
_cell_angle_gamma 90.0000
_cell_formula_units_Z 4
_cell_length_a 12.2356(5)
_cell_length_b 11.8474(4)
_cell_length_c 13.7752(5)
_cell_measurement_reflns_used 5161
_cell_measurement_temperature 123
_cell_measurement_theta_max 67.68
_cell_measurement_theta_min 3.78
_cell_volume 1885.74(13)
_computing_cell_refinement 'CrysAlisPro 1.171.40.43a (Rigaku OD, 2019)'
_computing_data_collection 'CrysAlisPro 1.171.40.43a (Rigaku OD, 2019)'
_computing_data_reduction 'CrysAlisPro 1.171.40.43a (Rigaku OD, 2019)'
_computing_molecular_graphics 'CrystalStructure 4.2.1'
_computing_publication_material 'CrystalStructure 4.2.1 (Rigaku, 2016)'
_computing_structure_refinement 'SHELXL97 (Sheldrick, 2008)'
_computing_structure_solution 'SIR92 (Altomare, et al., 1994)'
_diffrn_ambient_temperature 123
_diffrn_detector_area_resol_mean 10.000
_diffrn_measured_fraction_theta_full 0.990
_diffrn_measured_fraction_theta_max 0.990
_diffrn_measurement_device_type 'Rigaku XtaLAB P200'
_diffrn_measurement_method \w
_diffrn_radiation_type 'Cu K\a'
_diffrn_radiation_wavelength 1.54184
_diffrn_reflns_av_R_equivalents 0.0354
_diffrn_reflns_Laue_measured_fraction_full 0.000
_diffrn_reflns_Laue_measured_fraction_max 0.000
_diffrn_reflns_limit_h_max 14
_diffrn_reflns_limit_h_min -14
_diffrn_reflns_limit_k_max 12
_diffrn_reflns_limit_k_min -14
_diffrn_reflns_limit_l_max 16
_diffrn_reflns_limit_l_min -16
_diffrn_reflns_number 10322
_diffrn_reflns_point_group_measured_fraction_full 0.000
_diffrn_reflns_point_group_measured_fraction_max 0.000
_diffrn_reflns_theta_full 68.020
_diffrn_reflns_theta_max 68.020
_diffrn_reflns_theta_min 3.826
_diffrn_standards_number 0
_exptl_absorpt_coefficient_mu 1.144
_exptl_absorpt_correction_T_max 0.449
_exptl_absorpt_correction_T_min 0.212
_exptl_absorpt_correction_type multi-scan
_exptl_absorpt_process_details
;
CrysAlisPro 1.171.40.43a (Rigaku Oxford Diffraction, 2019)
Empirical absorption correction using spherical harmonics,
 implemented in SCALE3 ABSPACK scaling algorithm.
;
_exptl_crystal_colour colorless
_exptl_crystal_density_diffrn 1.217
_exptl_crystal_density_method 'not measured'
_exptl_crystal_description prism
_exptl_crystal_F_000 736.00
_exptl_crystal_size_max 0.800
_exptl_crystal_size_mid 0.800
_exptl_crystal_size_min 0.700
_refine_diff_density_max 0.23
_refine_diff_density_min -0.58
_refine_ls_extinction_method none
_refine_ls_goodness_of_fit_ref 1.082
_refine_ls_hydrogen_treatment refxyz
_refine_ls_number_parameters 318
_refine_ls_number_reflns 3406
_refine_ls_number_restraints 0
_refine_ls_R_factor_all 0.0463
_refine_ls_R_factor_gt 0.0448
_refine_ls_shift/su_max 0.001
_refine_ls_structure_factor_coef Fsqd
_refine_ls_weighting_details 'w = 1/[\s^2^(Fo^2^)+(0.0721P)^2^+0.7286P] where P=(Fo^2^+2Fc^2^)/3'
_refine_ls_weighting_scheme calc
_refine_ls_wR_factor_gt 0.1165
_refine_ls_wR_factor_ref 0.1178
_reflns_number_gt 3246
_reflns_number_total 3406
_reflns_threshold_expression F^2^>2.0\s(F^2^)
_cod_data_source_file cs1c00714_si_003.cif
_cod_data_source_block xcalibur
_cod_depositor_comments
;
The following automatic conversions were performed:

data name '_atom_site_symetry_multiplicity' was replaced with
'_atom_site_symmetry_multiplicity' as specified in the replacement
file
'/home/data/users/saulius/crontab/automatic-downloads/current/ACS/lib/lists/replacement-tags.lst'.

Automatic conversion script
Id: cif_correct_tags 7550 2019-12-06 10:49:48Z antanas 
;
_cod_database_code 4518669

loop_
_space_group_symop_id
_space_group_symop_operation_xyz
1 +X,+Y,+Z
2 -X,1/2+Y,1/2-Z
3 -X,-Y,-Z
4 +X,-1/2-Y,-1/2+Z

loop_
_atom_site_label
_atom_site_type_symbol
_atom_site_fract_x
_atom_site_fract_y
_atom_site_fract_z
_atom_site_U_iso_or_equiv
_atom_site_adp_type
_atom_site_occupancy
_atom_site_symmetry_multiplicity
_atom_site_calc_flag
_atom_site_refinement_flags
_atom_site_disorder_assembly
_atom_site_disorder_group
Si1 Si 0.80516(3) 0.68626(3) 0.95684(3) 0.01629(15) Uani 1 1 d . . .
N1 N 0.83973(11) 0.97264(11) 0.99283(10) 0.0176(3) Uani 1 1 d . . .
N2 N 0.70787(12) 1.03784(12) 0.83959(10) 0.0211(3) Uani 1 1 d . . .
N3 N 0.91129(12) 1.02756(12) 0.86554(10) 0.0207(3) Uani 1 1 d . . .
C1 C 0.75123(13) 0.95763(13) 1.03856(11) 0.0156(3) Uani 1 1 d . . .
C2 C 0.74727(13) 1.02941(13) 1.11780(12) 0.0182(3) Uani 1 1 d . . .
C3 C 0.65810(15) 1.01487(14) 1.15880(12) 0.0220(4) Uani 1 1 d . . .
C4 C 0.57375(14) 0.93342(15) 1.12052(13) 0.0232(4) Uani 1 1 d . . .
C5 C 0.58025(14) 0.86139(14) 1.04299(13) 0.0206(3) Uani 1 1 d . . .
C6 C 0.67019(13) 0.87103(13) 1.00203(12) 0.0171(3) Uani 1 1 d . . .
C7 C 0.83468(16) 1.12256(15) 1.15645(14) 0.0263(4) Uani 1 1 d . . .
C8 C 0.81772(13) 1.01390(12) 0.89589(11) 0.0158(3) Uani 1 1 d . . .
C9 C 0.69125(16) 1.07085(15) 0.74329(13) 0.0263(4) Uani 1 1 d . . .
C10 C 0.77943(17) 1.08233(15) 0.70225(13) 0.0278(4) Uani 1 1 d . . .
C11 C 0.88974(16) 1.06141(15) 0.76872(13) 0.0250(4) Uani 1 1 d . . .
C12 C 0.68045(13) 0.78875(13) 0.92386(12) 0.0188(3) Uani 1 1 d . . .
C13 C 0.59823(16) 0.78284(16) 0.83228(14) 0.0305(4) Uani 1 1 d . . .
C14 C 0.89286(18) 0.70487(18) 0.86975(17) 0.0327(4) Uani 1 1 d . . .
C15 C 0.89699(16) 0.70041(16) 1.09463(14) 0.0275(4) Uani 1 1 d . . .
C16 C 0.74533(13) 0.53791(13) 0.93883(11) 0.0170(3) Uani 1 1 d . . .
C17 C 0.81803(14) 0.44763(14) 0.93479(13) 0.0220(3) Uani 1 1 d . . .
C18 C 0.77895(16) 0.33626(15) 0.92386(13) 0.0248(4) Uani 1 1 d . . .
C19 C 0.66527(16) 0.31262(14) 0.91590(14) 0.0256(4) Uani 1 1 d . . .
C20 C 0.59164(15) 0.40044(16) 0.91954(13) 0.0260(4) Uani 1 1 d . . .
C21 C 0.63145(14) 0.51127(14) 0.93095(13) 0.0211(3) Uani 1 1 d . . .
H1 H 0.6547(16) 1.0631(17) 1.2124(16) 0.021(5) Uiso 1 1 d . . .
H2 H 0.5157(19) 0.9290(18) 1.1501(17) 0.033(6) Uiso 1 1 d . . .
H3 H 0.5201(17) 0.8035(17) 1.0130(15) 0.024(5) Uiso 1 1 d . . .
H4 H 0.822(2) 1.166(2) 1.209(2) 0.042(6) Uiso 1 1 d . . .
H5 H 0.914(2) 1.091(2) 1.186(2) 0.055(7) Uiso 1 1 d . . .
H6 H 0.828(2) 1.174(2) 1.100(2) 0.044(7) Uiso 1 1 d . . .
H7 H 0.9165(19) 0.9766(18) 1.0356(17) 0.027(5) Uiso 1 1 d . . .
H8 H 0.610(2) 1.0891(19) 0.7012(18) 0.036(6) Uiso 1 1 d . . .
H9 H 0.7633(17) 1.1085(18) 0.6326(17) 0.029(5) Uiso 1 1 d . . .
H10 H 0.9578(19) 1.0684(18) 0.7478(17) 0.032(5) Uiso 1 1 d . . .
H11 H 0.6045(18) 0.728(2) 0.7757(17) 0.037(6) Uiso 1 1 d . . .
H12 H 0.534(2) 0.837(2) 0.8111(19) 0.043(6) Uiso 1 1 d . . .
H13 H 0.849(3) 0.689(3) 0.798(3) 0.069(9) Uiso 1 1 d . . .
H14 H 0.961(2) 0.653(2) 0.887(2) 0.055(7) Uiso 1 1 d . . .
H15 H 0.920(2) 0.782(3) 0.871(2) 0.057(8) Uiso 1 1 d . . .
H16 H 0.850(2) 0.689(2) 1.139(2) 0.056(8) Uiso 1 1 d . . .
H17 H 0.938(2) 0.773(3) 1.105(2) 0.057(7) Uiso 1 1 d . . .
H18 H 0.959(2) 0.643(2) 1.1194(19) 0.046(6) Uiso 1 1 d . . .
H19 H 0.8992(18) 0.4641(18) 0.9385(16) 0.028(5) Uiso 1 1 d . . .
H20 H 0.8301(19) 0.277(2) 0.9185(17) 0.037(6) Uiso 1 1 d . . .
H21 H 0.6371(17) 0.2357(18) 0.9060(15) 0.026(5) Uiso 1 1 d . . .
H22 H 0.510(2) 0.383(2) 0.9148(18) 0.042(6) Uiso 1 1 d . . .
H23 H 0.5765(19) 0.571(2) 0.9333(17) 0.036(6) Uiso 1 1 d . . .

loop_
_atom_site_aniso_label
_atom_site_aniso_U_11
_atom_site_aniso_U_22
_atom_site_aniso_U_33
_atom_site_aniso_U_23
_atom_site_aniso_U_13
_atom_site_aniso_U_12
Si1 0.0148(2) 0.0161(2) 0.0180(2) -0.00090(14) 0.00545(18) -0.00006(15)
N1 0.0138(6) 0.0246(7) 0.0153(6) 0.0006(5) 0.0058(5) -0.0018(5)
N2 0.0180(7) 0.0221(7) 0.0213(7) 0.0024(5) 0.0039(5) 0.0002(5)
N3 0.0190(7) 0.0264(7) 0.0183(6) 0.0003(5) 0.0082(5) -0.0030(5)
C1 0.0143(7) 0.0183(7) 0.0151(7) 0.0030(6) 0.0058(6) 0.0023(6)
C2 0.0194(8) 0.0185(7) 0.0166(7) 0.0021(6) 0.0057(6) 0.0032(6)
C3 0.0250(8) 0.0255(8) 0.0168(8) 0.0019(6) 0.0087(7) 0.0080(7)
C4 0.0204(8) 0.0293(9) 0.0237(8) 0.0088(7) 0.0124(7) 0.0051(7)
C5 0.0172(8) 0.0211(8) 0.0240(8) 0.0056(6) 0.0075(6) -0.0007(6)
C6 0.0159(7) 0.0168(7) 0.0180(7) 0.0040(6) 0.0047(6) 0.0029(6)
C7 0.0283(9) 0.0237(8) 0.0267(9) -0.0057(7) 0.0088(7) -0.0029(7)
C8 0.0179(7) 0.0136(7) 0.0166(7) -0.0028(5) 0.0068(6) -0.0027(6)
C9 0.0253(9) 0.0270(9) 0.0217(8) 0.0033(7) 0.0013(7) -0.0011(7)
C10 0.0363(10) 0.0282(9) 0.0167(8) 0.0024(7) 0.0059(7) -0.0044(8)
C11 0.0284(9) 0.0287(9) 0.0221(8) -0.0002(7) 0.0140(7) -0.0051(7)
C12 0.0175(7) 0.0160(7) 0.0223(8) 0.0004(6) 0.0055(6) -0.0009(6)
C13 0.0290(9) 0.0266(9) 0.0281(9) -0.0052(8) -0.0012(7) 0.0067(8)
C14 0.0348(10) 0.0304(10) 0.0415(11) 0.0037(8) 0.0241(9) 0.0002(8)
C15 0.0248(9) 0.0259(9) 0.0245(9) -0.0026(7) -0.0017(7) 0.0026(7)
C16 0.0185(8) 0.0179(7) 0.0139(7) -0.0008(6) 0.0045(6) 0.0007(6)
C17 0.0192(8) 0.0221(8) 0.0247(8) -0.0004(6) 0.0071(6) 0.0017(6)
C18 0.0300(9) 0.0187(8) 0.0265(8) -0.0013(7) 0.0104(7) 0.0048(7)
C19 0.0329(10) 0.0191(8) 0.0245(8) -0.0022(6) 0.0088(7) -0.0053(7)
C20 0.0223(8) 0.0283(9) 0.0270(9) -0.0008(7) 0.0074(7) -0.0042(7)
C21 0.0182(8) 0.0221(8) 0.0230(8) -0.0004(6) 0.0067(6) 0.0017(6)

loop_
_atom_type_symbol
_atom_type_description
_atom_type_scat_dispersion_real
_atom_type_scat_dispersion_imag
_atom_type_scat_source
C C 0.0181 0.0091
;
International Tables for Crystallography
(Vol. C, Tables 4.2.6.8 and 6.1.1.4)
;
H H 0.0000 0.0000
;
International Tables for Crystallography
(Vol. C, Table 6.1.1.4)
;
N N 0.0311 0.0180
;
International Tables for Crystallography
(Vol. C, Tables 4.2.6.8 and 6.1.1.4)
;
Si Si 0.2541 0.3302
;
International Tables for Crystallography
(Vol. C, Tables 4.2.6.8 and 6.1.1.4)
;

loop_
_geom_angle_atom_site_label_1
_geom_angle_atom_site_label_2
_geom_angle_atom_site_label_3
_geom_angle
_geom_angle_site_symmetry_1
_geom_angle_site_symmetry_3
_geom_angle_publ_flag
C14 Si1 C15 111.19(10) . . ?
C14 Si1 C12 111.09(8) . . ?
C15 Si1 C12 110.84(8) . . ?
C14 Si1 C16 107.78(8) . . ?
C15 Si1 C16 107.13(8) . . ?
C12 Si1 C16 108.65(7) . . ?
C8 N1 C1 122.77(13) . . ?
C8 N1 H7 115.8(13) . . ?
C1 N1 H7 118.6(13) . . ?
C9 N2 C8 115.65(15) . . ?
C11 N3 C8 115.88(14) . . ?
C2 C1 C6 121.62(14) . . ?
C2 C1 N1 119.59(14) . . ?
C6 C1 N1 118.79(13) . . ?
C3 C2 C1 118.30(15) . . ?
C3 C2 C7 120.42(15) . . ?
C1 C2 C7 121.25(14) . . ?
C4 C3 C2 121.09(15) . . ?
C4 C3 H1 120.0(12) . . ?
C2 C3 H1 118.9(12) . . ?
C3 C4 C5 119.80(15) . . ?
C3 C4 H2 117.0(14) . . ?
C5 C4 H2 123.2(14) . . ?
C4 C5 C6 120.81(15) . . ?
C4 C5 H3 121.5(11) . . ?
C6 C5 H3 117.6(11) . . ?
C5 C6 C1 118.27(14) . . ?
C5 C6 C12 120.26(14) . . ?
C1 C6 C12 121.44(14) . . ?
C2 C7 H4 113.2(15) . . ?
C2 C7 H5 110.6(16) . . ?
H4 C7 H5 106(2) . . ?
C2 C7 H6 108.5(15) . . ?
H4 C7 H6 107(2) . . ?
H5 C7 H6 112(2) . . ?
N2 C8 N3 125.80(14) . . ?
N2 C8 N1 118.64(14) . . ?
N3 C8 N1 115.56(14) . . ?
N2 C9 C10 123.56(16) . . ?
N2 C9 H8 116.3(13) . . ?
C10 C9 H8 120.2(13) . . ?
C9 C10 C11 115.85(15) . . ?
C9 C10 H9 120.5(12) . . ?
C11 C10 H9 123.5(12) . . ?
N3 C11 C10 123.07(16) . . ?
N3 C11 H10 114.6(13) . . ?
C10 C11 H10 122.3(13) . . ?
C13 C12 C6 120.17(15) . . ?
C13 C12 Si1 119.59(13) . . ?
C6 C12 Si1 120.13(11) . . ?
C12 C13 H11 121.7(12) . . ?
C12 C13 H12 122.1(15) . . ?
H11 C13 H12 115.7(18) . . ?
Si1 C14 H13 112.7(18) . . ?
Si1 C14 H14 112.7(15) . . ?
H13 C14 H14 105(2) . . ?
Si1 C14 H15 111.9(16) . . ?
H13 C14 H15 105(2) . . ?
H14 C14 H15 108(2) . . ?
Si1 C15 H16 109.8(16) . . ?
Si1 C15 H17 109.7(16) . . ?
H16 C15 H17 114(2) . . ?
Si1 C15 H18 115.2(15) . . ?
H16 C15 H18 103(2) . . ?
H17 C15 H18 104(2) . . ?
C21 C16 C17 116.96(15) . . ?
C21 C16 Si1 123.63(12) . . ?
C17 C16 Si1 119.40(12) . . ?
C18 C17 C16 121.73(16) . . ?
C18 C17 H19 119.4(12) . . ?
C16 C17 H19 118.8(12) . . ?
C19 C18 C17 119.92(16) . . ?
C19 C18 H20 120.6(14) . . ?
C17 C18 H20 119.4(14) . . ?
C18 C19 C20 119.45(16) . . ?
C18 C19 H21 120.2(12) . . ?
C20 C19 H21 120.4(12) . . ?
C19 C20 C21 120.28(16) . . ?
C19 C20 H22 119.1(14) . . ?
C21 C20 H22 120.6(14) . . ?
C20 C21 C16 121.67(15) . . ?
C20 C21 H23 117.7(13) . . ?
C16 C21 H23 120.7(13) . . ?

loop_
_geom_bond_atom_site_label_1
_geom_bond_atom_site_label_2
_geom_bond_distance
_geom_bond_site_symmetry_2
_geom_bond_publ_flag
Si1 C14 1.8671(19) . ?
Si1 C15 1.8682(18) . ?
Si1 C12 1.8849(16) . ?
Si1 C16 1.8887(16) . ?
N1 C8 1.363(2) . ?
N1 C1 1.4316(19) . ?
N1 H7 0.93(2) . ?
N2 C9 1.333(2) . ?
N2 C8 1.343(2) . ?
N3 C11 1.333(2) . ?
N3 C8 1.352(2) . ?
C1 C2 1.397(2) . ?
C1 C6 1.400(2) . ?
C2 C3 1.394(2) . ?
C2 C7 1.507(2) . ?
C3 C4 1.384(3) . ?
C3 H1 0.95(2) . ?
C4 C5 1.389(2) . ?
C4 H2 0.93(2) . ?
C5 C6 1.397(2) . ?
C5 H3 0.99(2) . ?
C6 C12 1.488(2) . ?
C7 H4 0.94(3) . ?
C7 H5 0.99(3) . ?
C7 H6 0.97(3) . ?
C9 C10 1.380(3) . ?
C9 H8 0.99(2) . ?
C10 C11 1.381(3) . ?
C10 H9 0.96(2) . ?
C11 H10 0.97(2) . ?
C12 C13 1.332(2) . ?
C13 H11 1.04(2) . ?
C13 H12 0.98(3) . ?
C14 H13 0.98(3) . ?
C14 H14 1.00(3) . ?
C14 H15 0.97(3) . ?
C15 H16 0.97(3) . ?
C15 H17 0.98(3) . ?
C15 H18 0.99(3) . ?
C16 C21 1.398(2) . ?
C16 C17 1.404(2) . ?
C17 C18 1.395(2) . ?
C17 H19 1.00(2) . ?
C18 C19 1.387(3) . ?
C18 H20 0.96(2) . ?
C19 C20 1.388(3) . ?
C19 H21 0.97(2) . ?
C20 C21 1.391(2) . ?
C20 H22 1.00(2) . ?
C21 H23 0.98(2) . ?

loop_
_geom_hbond_atom_site_label_D
_geom_hbond_atom_site_label_H
_geom_hbond_atom_site_label_A
_geom_hbond_site_symmetry_D
_geom_hbond_site_symmetry_H
_geom_hbond_site_symmetry_A
_geom_hbond_distance_DA
_geom_hbond_distance_DH
_geom_hbond_distance_HA
_geom_hbond_angle_DHA
_geom_hbond_publ_flag
N1 H7 N3 . . 3_777 3.0294(17) 0.93(2) 2.10(2) 175.6(19) no

loop_
_geom_torsion_atom_site_label_1
_geom_torsion_atom_site_label_2
_geom_torsion_atom_site_label_3
_geom_torsion_atom_site_label_4
_geom_torsion
_geom_torsion_site_symmetry_1
_geom_torsion_site_symmetry_2
_geom_torsion_site_symmetry_3
_geom_torsion_site_symmetry_4
_geom_torsion_publ_flag
C8 N1 C1 C2 -108.62(17) . . . . ?
C8 N1 C1 C6 71.13(19) . . . . ?
C6 C1 C2 C3 -1.6(2) . . . . ?
N1 C1 C2 C3 178.15(13) . . . . ?
C6 C1 C2 C7 -179.85(15) . . . . ?
N1 C1 C2 C7 -0.1(2) . . . . ?
C1 C2 C3 C4 -1.6(2) . . . . ?
C7 C2 C3 C4 176.67(15) . . . . ?
C2 C3 C4 C5 2.8(2) . . . . ?
C3 C4 C5 C6 -0.9(2) . . . . ?
C4 C5 C6 C1 -2.2(2) . . . . ?
C4 C5 C6 C12 176.03(14) . . . . ?
C2 C1 C6 C5 3.5(2) . . . . ?
N1 C1 C6 C5 -176.28(13) . . . . ?
C2 C1 C6 C12 -174.76(14) . . . . ?
N1 C1 C6 C12 5.5(2) . . . . ?
C9 N2 C8 N3 4.6(2) . . . . ?
C9 N2 C8 N1 -175.79(14) . . . . ?
C11 N3 C8 N2 -4.3(2) . . . . ?
C11 N3 C8 N1 176.11(14) . . . . ?
C1 N1 C8 N2 -2.3(2) . . . . ?
C1 N1 C8 N3 177.27(14) . . . . ?
C8 N2 C9 C10 -1.0(3) . . . . ?
N2 C9 C10 C11 -2.4(3) . . . . ?
C8 N3 C11 C10 0.3(3) . . . . ?
C9 C10 C11 N3 2.7(3) . . . . ?
C5 C6 C12 C13 64.2(2) . . . . ?
C1 C6 C12 C13 -117.60(19) . . . . ?
C5 C6 C12 Si1 -112.01(15) . . . . ?
C1 C6 C12 Si1 66.19(18) . . . . ?
C14 Si1 C12 C13 63.23(17) . . . . ?
C15 Si1 C12 C13 -172.62(15) . . . . ?
C16 Si1 C12 C13 -55.16(16) . . . . ?
C14 Si1 C12 C6 -120.54(14) . . . . ?
C15 Si1 C12 C6 3.61(15) . . . . ?
C16 Si1 C12 C6 121.07(12) . . . . ?
C14 Si1 C16 C21 -136.66(14) . . . . ?
C15 Si1 C16 C21 103.60(14) . . . . ?
C12 Si1 C16 C21 -16.20(15) . . . . ?
C14 Si1 C16 C17 44.58(15) . . . . ?
C15 Si1 C16 C17 -75.16(14) . . . . ?
C12 Si1 C16 C17 165.04(12) . . . . ?
C21 C16 C17 C18 -0.3(2) . . . . ?
Si1 C16 C17 C18 178.58(13) . . . . ?
C16 C17 C18 C19 0.5(3) . . . . ?
C17 C18 C19 C20 -0.4(3) . . . . ?
C18 C19 C20 C21 0.1(3) . . . . ?
C19 C20 C21 C16 0.1(3) . . . . ?
C17 C16 C21 C20 -0.1(2) . . . . ?
Si1 C16 C21 C20 -178.84(13) . . . . ?
